data_7231106
loop_
_publ_author_name
'Pino-Cuevas, Arantxa'
'Gra\~na, Ana'
'Abram, Ulrich'
'Carballo, Rosa'
'V\'azquez-L\'opez, Ezequiel M.'

_publ_section_title
;
 Structural study of mono-, di- and tetranuclear complexes of the
 {Re(CO)3}+ fragment with thiosemicarbazone/thiosemicarbazonate ligands
 containing benzothiazole or benzoxazole groups
;
_journal_issue 33
_journal_name_full CrystEngComm
_journal_page_first 4781
_journal_paper_doi 10.1039/C8CE00874D
_journal_volume 20
_journal_year 2018
_chemical_formula_sum 'C25 H18 Cl N4 O3 Re S2'
_chemical_formula_weight 708.20
_space_group_crystal_system monoclinic
_space_group_IT_number 14
_space_group_name_Hall '-P 2ybc'
_space_group_name_H-M_alt 'P 1 21/c 1'
_symmetry_space_group_name_Hall '-P 2ybc'
_symmetry_space_group_name_H-M 'P 1 21/c 1'
_atom_sites_solution_hydrogens mixed
_audit_creation_method SHELXL-2013
_audit_update_record
;
2018-03-09 deposited with the CCDC.
2018-07-09 downloaded from the CCDC.
;
_cell_angle_alpha 90
_cell_angle_beta 110.4060(10)
_cell_angle_gamma 90
_cell_formula_units_Z 4
_cell_length_a 13.6740(3)
_cell_length_b 10.4643(2)
_cell_length_c 19.2746(4)
_cell_measurement_reflns_used 9844
_cell_measurement_temperature 296(2)
_cell_measurement_theta_max 66.43
_cell_measurement_theta_min 2.45
_cell_volume 2584.90(9)
_computing_cell_refinement 'Bruker SAINT'
_computing_data_collection 'Bruker APEX2'
_computing_data_reduction 'Bruker SAINT'
_computing_structure_refinement 'SHELXL-2013 (Sheldrick, 2013)'
_diffrn_ambient_temperature 296(2)
_diffrn_measured_fraction_theta_full 0.935
_diffrn_measured_fraction_theta_max 0.956
_diffrn_measurement_device_type 'Bruker CCD Smart 6000'
_diffrn_measurement_method '\f and \w scans'
_diffrn_radiation_type CuK\a
_diffrn_radiation_wavelength 1.54178
_diffrn_reflns_av_R_equivalents 0.0428
_diffrn_reflns_av_unetI/netI 0.0273
_diffrn_reflns_Laue_measured_fraction_full 0.935
_diffrn_reflns_Laue_measured_fraction_max 0.956
_diffrn_reflns_limit_h_max 15
_diffrn_reflns_limit_h_min -15
_diffrn_reflns_limit_k_max 12
_diffrn_reflns_limit_k_min -11
_diffrn_reflns_limit_l_max 22
_diffrn_reflns_limit_l_min -22
_diffrn_reflns_number 26578
_diffrn_reflns_point_group_measured_fraction_full 0.935
_diffrn_reflns_point_group_measured_fraction_max 0.956
_diffrn_reflns_theta_full 67.679
_diffrn_reflns_theta_max 66.560
_diffrn_reflns_theta_min 3.448
_exptl_absorpt_coefficient_mu 11.953
_exptl_absorpt_correction_T_max 0.5842
_exptl_absorpt_correction_T_min 0.3384
_exptl_absorpt_correction_type multi-scan
_exptl_absorpt_process_details 'SADABS V2012/1 (Bruker AXS Inc.)'
_exptl_crystal_colour yellow
_exptl_crystal_density_diffrn 1.820
_exptl_crystal_density_method 'not measured'
_exptl_crystal_description prism
_exptl_crystal_F_000 1376
_exptl_crystal_size_max 0.165
_exptl_crystal_size_mid 0.068
_exptl_crystal_size_min 0.045
_refine_diff_density_max 1.164
_refine_diff_density_min -1.928
_refine_diff_density_rms 0.092
_refine_ls_extinction_method none
_refine_ls_goodness_of_fit_ref 1.002
_refine_ls_hydrogen_treatment mixed
_refine_ls_matrix_type full
_refine_ls_number_parameters 334
_refine_ls_number_reflns 4371
_refine_ls_number_restraints 0
_refine_ls_restrained_S_all 1.002
_refine_ls_R_factor_all 0.0303
_refine_ls_R_factor_gt 0.0285
_refine_ls_shift/su_max 0.001
_refine_ls_shift/su_mean 0.000
_refine_ls_structure_factor_coef Fsqd
_refine_ls_weighting_details 'w=1/[\s^2^(Fo^2^)+(0.0524P)^2^+2.9563P] where P=(Fo^2^+2Fc^2^)/3'
_refine_ls_weighting_scheme calc
_refine_ls_wR_factor_gt 0.0775
_refine_ls_wR_factor_ref 0.0800
_reflns_Friedel_coverage 0.000
_reflns_number_gt 4117
_reflns_number_total 4371
_reflns_threshold_expression 'I > 2\s(I)'
_cod_data_source_file c8ce00874d2.cif
_cod_data_source_block 6a
_cod_depositor_comments 'Adding full bibliography for 7231102--7231118.cif.'
_cod_database_code 7231106
_shelx_space_group_comment
; 
The symmetry employed for this shelxl refinement is uniquely defined 
by the following loop, which should always be used as a source of 
symmetry information in preference to the above space-group names. 
They are only intended as comments. 
;
_shelx_estimated_absorpt_t_min 0.243
_shelx_estimated_absorpt_t_max 0.615
_shelxl_version_number 2013-4

loop_
_space_group_symop_operation_xyz
'x, y, z'
'-x, y+1/2, -z+1/2'
'-x, -y, -z'
'x, -y-1/2, z-1/2'

loop_
_atom_site_label
_atom_site_type_symbol
_atom_site_fract_x
_atom_site_fract_y
_atom_site_fract_z
_atom_site_U_iso_or_equiv
_atom_site_adp_type
_atom_site_occupancy
_atom_site_site_symmetry_order
_atom_site_calc_flag
_atom_site_refinement_flags_posn
_atom_site_refinement_flags_adp
Re1 Re 0.91849(2) 0.28319(2) 0.09356(2) 0.03802(9) Uani 1 1 d . .
Cl1 Cl 0.88963(9) 0.28662(8) 0.21576(6) 0.0477(2) Uani 1 1 d . .
O23 O 0.9366(3) -0.0077(3) 0.0912(2) 0.0769(11) Uani 1 1 d . .
O24 O 0.6821(3) 0.2605(4) 0.0124(2) 0.0839(13) Uani 1 1 d . .
O25 O 0.9558(4) 0.2859(4) -0.0522(3) 0.0875(13) Uani 1 1 d . .
N1 N 1.1814(3) 0.5093(3) 0.2512(2) 0.0491(8) Uani 1 1 d . .
N2 N 1.0151(2) 0.5294(3) 0.17325(18) 0.0407(7) Uani 1 1 d . .
N3 N 0.9279(2) 0.4948(3) 0.11457(17) 0.0369(6) Uani 1 1 d . .
N4 N 0.5071(3) 0.4568(4) -0.2309(2) 0.0540(9) Uani 1 1 d . .
S1 S 1.10383(8) 0.30534(9) 0.16675(6) 0.0453(2) Uani 1 1 d . .
S2 S 0.37975(9) 0.58918(15) -0.18706(6) 0.0720(4) Uani 1 1 d . .
C1 C 1.1006(3) 0.4545(3) 0.1992(2) 0.0388(8) Uani 1 1 d . .
C2 C 0.8559(3) 0.5815(3) 0.0931(2) 0.0399(8) Uani 1 1 d . .
C3 C 0.7638(3) 0.5624(3) 0.0244(2) 0.0406(8) Uani 1 1 d . .
C4 C 0.7767(3) 0.5216(4) -0.0403(2) 0.0454(9) Uani 1 1 d . .
H4 H 0.8433 0.5045 -0.0406 0.054 Uiso 1 1 calc R U
C5 C 0.6911(3) 0.5061(4) -0.1046(2) 0.0486(9) Uani 1 1 d . .
H5 H 0.7003 0.4752 -0.1472 0.058 Uiso 1 1 calc R U
C6 C 0.5916(3) 0.5364(4) -0.1057(2) 0.0453(9) Uani 1 1 d . .
C7 C 0.5789(3) 0.5816(4) -0.0419(2) 0.0505(9) Uani 1 1 d . .
H7 H 0.5128 0.6040 -0.0424 0.061 Uiso 1 1 calc R U
C8 C 0.6647(3) 0.5936(4) 0.0231(2) 0.0494(9) Uani 1 1 d . .
H8 H 0.6555 0.6227 0.0660 0.059 Uiso 1 1 calc R U
C9 C 0.5022(3) 0.5206(4) -0.1753(2) 0.0487(9) Uani 1 1 d . .
C10 C 0.4111(3) 0.4570(4) -0.2888(2) 0.0524(10) Uani 1 1 d . .
C11 C 0.3902(4) 0.3942(6) -0.3561(3) 0.0719(14) Uani 1 1 d . .
H11 H 0.4423 0.3483 -0.3658 0.086 Uiso 1 1 calc R U
C12 C 0.2915(5) 0.4012(6) -0.4079(3) 0.0796(16) Uani 1 1 d . .
H12 H 0.2764 0.3587 -0.4528 0.096 Uiso 1 1 calc R U
C13 C 0.2141(4) 0.4707(6) -0.3942(3) 0.0755(15) Uani 1 1 d . .
H13 H 0.1482 0.4756 -0.4305 0.091 Uiso 1 1 calc R U
C14 C 0.2329(4) 0.5325(6) -0.3281(3) 0.0757(15) Uani 1 1 d . .
H14 H 0.1805 0.5786 -0.3189 0.091 Uiso 1 1 calc R U
C15 C 0.3323(4) 0.5242(5) -0.2753(2) 0.0594(11) Uani 1 1 d . .
C16 C 0.8623(4) 0.7060(4) 0.1332(3) 0.0591(12) Uani 1 1 d . .
H16A H 0.8658 0.6896 0.1830 0.089 Uiso 1 1 calc R U
H16B H 0.8015 0.7564 0.1082 0.089 Uiso 1 1 calc R U
H16C H 0.9236 0.7516 0.1340 0.089 Uiso 1 1 calc R U
C17 C 1.2732(3) 0.4522(4) 0.3012(2) 0.0454(9) Uani 1 1 d . .
C18 C 1.3039(4) 0.4953(5) 0.3732(3) 0.0704(14) Uani 1 1 d . .
H18 H 1.2649 0.5576 0.3862 0.084 Uiso 1 1 calc R U
C19 C 1.3917(4) 0.4467(7) 0.4257(3) 0.0870(18) Uani 1 1 d . .
H19 H 1.4120 0.4753 0.4744 0.104 Uiso 1 1 calc R U
C20 C 1.4500(4) 0.3549(6) 0.4062(3) 0.0815(16) Uani 1 1 d . .
H20 H 1.5097 0.3216 0.4416 0.098 Uiso 1 1 calc R U
C21 C 1.4195(4) 0.3137(5) 0.3349(3) 0.0639(12) Uani 1 1 d . .
H21 H 1.4594 0.2527 0.3218 0.077 Uiso 1 1 calc R U
C22 C 1.3313(3) 0.3603(4) 0.2818(3) 0.0526(10) Uani 1 1 d . .
H22 H 1.3109 0.3303 0.2334 0.063 Uiso 1 1 calc R U
C23 C 0.9282(3) 0.1022(5) 0.0917(2) 0.0521(11) Uani 1 1 d . .
C24 C 0.7702(4) 0.2708(4) 0.0423(3) 0.0545(11) Uani 1 1 d . .
C25 C 0.9447(5) 0.2869(4) 0.0014(3) 0.0581(12) Uani 1 1 d . .
H2 H 1.015(3) 0.601(4) 0.184(2) 0.038(11) Uiso 1 1 d . .
H1 H 1.169(3) 0.576(4) 0.259(2) 0.032(10) Uiso 1 1 d . .

loop_
_atom_site_aniso_label
_atom_site_aniso_U_11
_atom_site_aniso_U_22
_atom_site_aniso_U_33
_atom_site_aniso_U_23
_atom_site_aniso_U_13
_atom_site_aniso_U_12
Re1 0.04152(13) 0.02866(13) 0.03792(13) -0.00027(5) 0.00632(9) -0.00388(5)
Cl1 0.0535(6) 0.0393(5) 0.0479(6) 0.0039(4) 0.0147(5) -0.0002(3)
O23 0.092(3) 0.0305(18) 0.104(3) -0.0035(15) 0.029(2) 0.0011(15)
O24 0.049(2) 0.072(2) 0.098(3) 0.020(2) -0.016(2) -0.0197(17)
O25 0.129(4) 0.075(3) 0.077(3) -0.0004(18) 0.058(3) -0.003(2)
N1 0.0416(17) 0.0338(18) 0.057(2) -0.0108(15) -0.0022(15) 0.0058(14)
N2 0.0377(16) 0.0282(16) 0.0449(18) -0.0027(13) 0.0003(13) 0.0007(12)
N3 0.0389(15) 0.0280(15) 0.0378(15) 0.0012(13) 0.0058(12) -0.0059(11)
N4 0.049(2) 0.059(2) 0.0480(19) 0.0014(16) 0.0101(16) -0.0020(16)
S1 0.0390(5) 0.0349(4) 0.0555(6) -0.0067(4) 0.0083(4) 0.0012(4)
S2 0.0547(6) 0.0991(10) 0.0487(6) -0.0146(6) 0.0010(5) 0.0183(6)
C1 0.0379(18) 0.0347(18) 0.0413(19) 0.0025(15) 0.0107(16) 0.0003(14)
C2 0.0422(19) 0.0333(18) 0.0406(19) 0.0034(15) 0.0097(16) -0.0001(15)
C3 0.0418(19) 0.0333(18) 0.0394(19) 0.0037(15) 0.0048(16) -0.0014(14)
C4 0.042(2) 0.048(2) 0.042(2) 0.0121(17) 0.0103(17) 0.0034(16)
C5 0.051(2) 0.053(2) 0.037(2) 0.0064(17) 0.0097(17) 0.0000(18)
C6 0.045(2) 0.044(2) 0.042(2) 0.0099(17) 0.0088(17) -0.0009(16)
C7 0.039(2) 0.061(3) 0.048(2) 0.0038(19) 0.0107(17) 0.0016(18)
C8 0.048(2) 0.055(2) 0.040(2) 0.0005(18) 0.0093(17) 0.0011(18)
C9 0.046(2) 0.051(2) 0.042(2) 0.0047(18) 0.0059(17) -0.0025(17)
C10 0.052(2) 0.056(2) 0.043(2) 0.0028(19) 0.0085(18) -0.0061(19)
C11 0.076(3) 0.078(4) 0.057(3) -0.013(2) 0.017(3) -0.001(3)
C12 0.083(4) 0.095(4) 0.048(3) -0.015(3) 0.008(3) -0.014(3)
C13 0.062(3) 0.103(4) 0.048(3) -0.001(3) 0.002(2) -0.009(3)
C14 0.057(3) 0.104(4) 0.055(3) -0.009(3) 0.004(2) 0.012(3)
C15 0.060(3) 0.069(3) 0.040(2) -0.003(2) 0.005(2) -0.001(2)
C16 0.052(3) 0.042(2) 0.068(3) -0.0092(19) 0.003(2) 0.0102(17)
C17 0.0331(18) 0.041(2) 0.054(2) -0.0053(17) 0.0052(16) -0.0007(15)
C18 0.048(2) 0.079(3) 0.070(3) -0.027(3) 0.003(2) 0.005(2)
C19 0.055(3) 0.118(5) 0.064(3) -0.024(3) -0.010(2) -0.004(3)
C20 0.051(3) 0.082(4) 0.083(4) 0.001(3) -0.013(3) 0.010(3)
C21 0.045(2) 0.050(2) 0.088(4) 0.001(2) 0.011(2) 0.010(2)
C22 0.045(2) 0.047(2) 0.060(3) -0.0006(19) 0.0111(19) 0.0041(17)
C23 0.052(2) 0.048(3) 0.051(3) -0.0014(17) 0.011(2) -0.0066(17)
C24 0.059(3) 0.036(2) 0.056(3) 0.0052(17) 0.005(2) -0.0108(17)
C25 0.080(3) 0.039(2) 0.048(3) -0.0056(17) 0.013(2) -0.0006(18)

loop_
_atom_type_symbol
_atom_type_description
_atom_type_scat_dispersion_real
_atom_type_scat_dispersion_imag
_atom_type_scat_source
C C 0.0181 0.0091 'International Tables Vol C Tables 4.2.6.8 and 6.1.1.4'
H H 0.0000 0.0000 'International Tables Vol C Tables 4.2.6.8 and 6.1.1.4'
N N 0.0311 0.0180 'International Tables Vol C Tables 4.2.6.8 and 6.1.1.4'
O O 0.0492 0.0322 'International Tables Vol C Tables 4.2.6.8 and 6.1.1.4'
S S 0.3331 0.5567 'International Tables Vol C Tables 4.2.6.8 and 6.1.1.4'
Cl Cl 0.3639 0.7018 'International Tables Vol C Tables 4.2.6.8 and 6.1.1.4'
Re Re -5.2083 5.8923 'International Tables Vol C Tables 4.2.6.8 and 6.1.1.4'

loop_
_geom_angle_atom_site_label_1
_geom_angle_atom_site_label_2
_geom_angle_atom_site_label_3
_geom_angle
C23 Re1 C24 89.50(17)
C23 Re1 C25 88.07(17)
C24 Re1 C25 91.7(2)
C23 Re1 N3 170.38(14)
C24 Re1 N3 98.21(14)
C25 Re1 N3 97.39(14)
C23 Re1 S1 92.29(12)
C24 Re1 S1 175.63(16)
C25 Re1 S1 92.37(17)
N3 Re1 S1 79.62(8)
C23 Re1 Cl1 93.81(13)
C24 Re1 Cl1 90.04(16)
C25 Re1 Cl1 177.47(14)
N3 Re1 Cl1 80.52(8)
S1 Re1 Cl1 85.87(4)
C1 N1 C17 129.2(4)
C1 N2 N3 122.8(3)
C2 N3 N2 115.0(3)
C2 N3 Re1 130.0(2)
N2 N3 Re1 112.8(2)
C9 N4 C10 111.0(4)
C1 S1 Re1 98.38(13)
C15 S2 C9 88.8(2)
N1 C1 N2 114.2(3)
N1 C1 S1 123.7(3)
N2 C1 S1 122.1(3)
N3 C2 C3 120.2(3)
N3 C2 C16 122.8(3)
C3 C2 C16 117.0(3)
C4 C3 C8 119.1(3)
C4 C3 C2 120.6(3)
C8 C3 C2 120.2(4)
C3 C4 C5 120.6(4)
C4 C5 C6 120.3(4)
C7 C6 C5 119.3(4)
C7 C6 C9 121.8(4)
C5 C6 C9 118.9(4)
C6 C7 C8 120.2(4)
C7 C8 C3 120.5(4)
N4 C9 C6 123.4(4)
N4 C9 S2 115.4(3)
C6 C9 S2 121.3(3)
C15 C10 C11 119.6(4)
C15 C10 N4 115.3(4)
C11 C10 N4 125.1(4)
C12 C11 C10 118.9(5)
C11 C12 C13 120.9(5)
C14 C13 C12 121.2(5)
C13 C14 C15 118.0(5)
C10 C15 C14 121.5(4)
C10 C15 S2 109.5(3)
C14 C15 S2 129.0(4)
C22 C17 C18 119.9(4)
C22 C17 N1 124.5(4)
C18 C17 N1 115.6(4)
C19 C18 C17 120.3(5)
C18 C19 C20 119.8(5)
C21 C20 C19 119.6(5)
C20 C21 C22 121.4(5)
C21 C22 C17 119.1(4)
O23 C23 Re1 178.5(4)
O24 C24 Re1 178.4(4)
O25 C25 Re1 176.9(5)

loop_
_geom_bond_atom_site_label_1
_geom_bond_atom_site_label_2
_geom_bond_distance
Re1 C23 1.900(5)
Re1 C24 1.926(5)
Re1 C25 1.931(5)
Re1 N3 2.246(3)
Re1 S1 2.4441(10)
Re1 Cl1 2.5204(11)
O23 C23 1.155(6)
O24 C24 1.145(6)
O25 C25 1.095(6)
N1 C1 1.335(5)
N1 C17 1.420(5)
N2 C1 1.351(5)
N2 N3 1.376(4)
N3 C2 1.296(5)
N4 C9 1.284(5)
N4 C10 1.396(5)
S1 C1 1.687(4)
S2 C15 1.735(4)
S2 C9 1.763(4)
C2 C3 1.488(5)
C2 C16 1.502(5)
C3 C4 1.386(6)
C3 C8 1.386(6)
C4 C5 1.385(6)
C5 C6 1.391(6)
C6 C7 1.384(6)
C6 C9 1.475(5)
C7 C8 1.391(6)
C10 C15 1.385(7)
C10 C11 1.391(6)
C11 C12 1.373(7)
C12 C13 1.382(8)
C13 C14 1.371(7)
C14 C15 1.388(6)
C17 C22 1.379(6)
C17 C18 1.378(6)
C18 C19 1.371(7)
C19 C20 1.382(8)
C20 C21 1.360(8)
C21 C22 1.370(6)

loop_
_geom_hbond_atom_site_label_D
_geom_hbond_atom_site_label_H
_geom_hbond_atom_site_label_A
_geom_hbond_distance_DH
_geom_hbond_distance_HA
_geom_hbond_distance_DA
_geom_hbond_angle_DHA
_geom_hbond_site_symmetry_A
C14 H14 Cl1 0.93 2.86 3.689(6) 148.7 3_665
C16 H16A S1 0.96 3.03 3.863(5) 145.7 2_755
C22 H22 S1 0.93 2.68 3.181(4) 114.3 .
N2 H2 Cl1 0.77(4) 2.74(4) 3.402(3) 146(4) 2_755
N1 H1 Cl1 0.74(4) 2.46(4) 3.194(4) 174(4) 2_755
